data_4302424
loop_
_publ_author_name
'Duane C. Wilson'
'Shengming Liu'
'Xuenian Chen'
'Edward A. Meyers'
'Xiaoguang Bao'
'Andrey V. Prosvirin'
'Kim R. Dunbar'
'Christopher M. Hadad'
'Sheldon G. Shore'

_publ_section_title
;
Water-Free Rare Earth-Prussian Blue Type Analogues: Synthesis, Structure,
Computational Analysis, and Magnetic Data of {LnIII(DMF)6FeIII(CN)6}\\infty (Ln
= Rare Earths Excluding Pm)
;
_journal_name_full 'Inorganic Chemistry'
_journal_page_first 5725
_journal_page_last 5735
_journal_paper_doi 10.1021/ic8022369
_journal_volume 48
_journal_year 2009
_chemical_formula_moiety 'C24 H42 Fe N12 O6 Pr'
_chemical_formula_sum 'C24 H42 Fe N12 O6 Pr'
_chemical_formula_weight 791.46
_chemical_melting_point ?
_chemical_name_common
; 
 Pr(DMF)6Fe(CN)6
;
_chemical_name_systematic
; 
 hexakis(N,N-dimethylformamide)praseodymium(III) hexacyanoferrate(III) 
;
_space_group_IT_number 13
_symmetry_cell_setting monoclinic
_symmetry_space_group_name_Hall '-P 2yac'
_symmetry_space_group_name_H-M 'P 1 2/n 1'
_atom_sites_solution_hydrogens geom
_atom_sites_solution_primary direct
_atom_sites_solution_secondary difmap
_audit_creation_method SHELXL-97
_cell_angle_alpha 90.00
_cell_angle_beta 113.26(3)
_cell_angle_gamma 90.00
_cell_formula_units_Z 4
_cell_length_a 19.292(4)
_cell_length_b 9.883(2)
_cell_length_c 19.486(4)
_cell_measurement_reflns_used 8239
_cell_measurement_temperature 396(2)
_cell_measurement_theta_max 27.48
_cell_measurement_theta_min 2.26
_cell_volume 3413.3(14)
_computing_cell_refinement 'HKL Scalepack (Otwinowski & Minor, 1997)'
_computing_data_collection 'Collect (Nonius BV, 1997-2000)'
_computing_data_reduction 'HKL Denzo and Scalepack (Otwinowski & Minor, 1997)'
_computing_molecular_graphics SHELXTL-97
_computing_publication_material SHELXTL-97
_computing_structure_refinement 'SHELXL-97 (Sheldrick, 1997)'
_computing_structure_solution 'SHELXS-97 (Sheldrick, 1990)'
_diffrn_ambient_temperature 396(2)
_diffrn_measured_fraction_theta_full 0.999
_diffrn_measured_fraction_theta_max 0.999
_diffrn_measurement_device_type 'Nonius Kappa CCD'
_diffrn_measurement_method 'Phi and omega scans'
_diffrn_radiation_monochromator graphite
_diffrn_radiation_source 'fine-focus sealed tube'
_diffrn_radiation_type MoK\a
_diffrn_radiation_wavelength 0.71073
_diffrn_reflns_av_R_equivalents 0.0434
_diffrn_reflns_av_sigmaI/netI 0.0654
_diffrn_reflns_limit_h_max 25
_diffrn_reflns_limit_h_min -24
_diffrn_reflns_limit_k_max 12
_diffrn_reflns_limit_k_min -12
_diffrn_reflns_limit_l_max 25
_diffrn_reflns_limit_l_min -25
_diffrn_reflns_number 15106
_diffrn_reflns_theta_full 27.47
_diffrn_reflns_theta_max 27.47
_diffrn_reflns_theta_min 2.28
_exptl_absorpt_coefficient_mu 1.889
_exptl_absorpt_correction_T_max 0.8050
_exptl_absorpt_correction_T_min 0.7154
_exptl_absorpt_correction_type multi-scan
_exptl_absorpt_process_details 'HKL scalepack (Otwinowski & Minor, 1997)'
_exptl_crystal_colour Yellow
_exptl_crystal_density_diffrn 1.540
_exptl_crystal_density_meas ?
_exptl_crystal_density_method .
_exptl_crystal_description Chunk
_exptl_crystal_F_000 1612
_exptl_crystal_size_max 0.19
_exptl_crystal_size_mid 0.15
_exptl_crystal_size_min 0.12
_refine_diff_density_max 1.635
_refine_diff_density_min -1.963
_refine_diff_density_rms 0.308
_refine_ls_extinction_method none
_refine_ls_goodness_of_fit_ref 1.111
_refine_ls_hydrogen_treatment constr
_refine_ls_matrix_type full
_refine_ls_number_parameters 433
_refine_ls_number_reflns 7796
_refine_ls_number_restraints 0
_refine_ls_restrained_S_all 1.111
_refine_ls_R_factor_all 0.0774
_refine_ls_R_factor_gt 0.0403
_refine_ls_shift/su_max 0.000
_refine_ls_shift/su_mean 0.000
_refine_ls_structure_factor_coef Fsqd
_refine_ls_weighting_details 'calc w=1/[\s^2^(Fo^2^)+(0.0662P)^2^+0.0000P] where P=(Fo^2^+2Fc^2^)/3'
_refine_ls_weighting_scheme calc
_refine_ls_wR_factor_gt 0.0981
_refine_ls_wR_factor_ref 0.1270
_reflns_number_gt 5453
_reflns_number_total 7796
_reflns_threshold_expression >2sigma(I)
_cod_data_source_file ic8022369_si_002_11.cif
_cod_data_source_block 14
_cod_depositor_comments
;
The following automatic conversions were performed:
'_symmetry_cell_setting' value 'Monoclinic' changed to 'monoclinic'
according to '/home/saulius/struct/CIF-dictionaries/cif_core.dic'
dictionary named 'cif_core.dic' version 2.4.1 from
2010-06-29.

'_exptl_absorpt_correction_type' value 'multi scan' changed
to 'multi-scan' according to
'/home/saulius/struct/CIF-dictionaries/cif_core.dic' dictionary named
'cif_core.dic' version 2.4.1 from 2010-06-29.

Automatic conversion script
Id: cif_fix_enum 1527 2010-12-29 10:47:43Z saulius 

The following automatic conversions were performed:

'_chemical_melting_point' value 'not measured' was changed to '?' -
the value is undefined or not given.

Automatic conversion script
Id: cif_fix_values 1646 2011-03-28 12:23:43Z adriana 
;
_cod_original_cell_volume 3413.2(14)
_cod_original_sg_symbol_H-M 'P 2/n'
_cod_database_code 4302424

loop_
_symmetry_equiv_pos_as_xyz
'x, y, z'
'-x+1/2, y, -z+1/2'
'-x, -y, -z'
'x-1/2, -y, z-1/2'

loop_
_atom_site_label
_atom_site_type_symbol
_atom_site_fract_x
_atom_site_fract_y
_atom_site_fract_z
_atom_site_U_iso_or_equiv
_atom_site_adp_type
_atom_site_occupancy
_atom_site_symmetry_multiplicity
_atom_site_calc_flag
_atom_site_refinement_flags
_atom_site_disorder_assembly
_atom_site_disorder_group
Pr1 Pr 0.7500 0.20632(3) 0.2500 0.01948(11) Uani 1 2 d S . .
Pr2 Pr 0.2500 0.35549(4) 0.2500 0.02300(12) Uani 1 2 d S . .
Fe1 Fe 1.0000 0.0000 0.5000 0.0146(2) Uani 1 2 d S . .
Fe2 Fe 0.5000 0.5000 0.5000 0.0362(3) Uani 1 2 d S . .
C1 C 0.9192(2) 0.0758(4) 0.4127(2) 0.0190(10) Uani 1 1 d . . .
N1 N 0.8708(2) 0.1181(4) 0.3611(2) 0.0275(10) Uani 1 1 d . . .
C2 C 1.0657(3) 0.1526(5) 0.5033(2) 0.0197(10) Uani 1 1 d . . .
N2 N 1.1042(2) 0.2430(4) 0.5058(2) 0.0312(10) Uani 1 1 d . . .
C3 C 0.9619(3) 0.1013(5) 0.5644(3) 0.0208(10) Uani 1 1 d . . .
N3 N 0.9400(2) 0.1609(4) 0.6023(2) 0.0337(10) Uani 1 1 d . . .
C4 C 0.4029(3) 0.4603(6) 0.4232(3) 0.0368(14) Uani 1 1 d . . .
N4 N 0.3456(3) 0.4349(5) 0.3758(2) 0.0382(11) Uani 1 1 d . . .
C5 C 0.4576(3) 0.4724(6) 0.5749(3) 0.0470(16) Uani 1 1 d . . .
N5 N 0.4318(3) 0.4573(6) 0.6184(3) 0.0680(18) Uani 1 1 d . . .
C6 C 0.5264(4) 0.3085(7) 0.5056(3) 0.0472(17) Uani 1 1 d . . .
N6 N 0.5415(4) 0.1962(6) 0.5070(4) 0.0672(18) Uani 1 1 d . . .
O1 O 0.84031(17) 0.3942(3) 0.29409(17) 0.0209(7) Uani 1 1 d . . .
C11 C 0.8955(3) 0.4289(4) 0.2799(3) 0.0213(10) Uani 1 1 d . . .
H11 H 0.8919 0.4184 0.2311 0.026 Uiso 1 1 calc R . .
N11 N 0.9582(2) 0.4791(4) 0.3292(2) 0.0228(9) Uani 1 1 d . . .
C12 C 0.9692(3) 0.4976(6) 0.4069(3) 0.0372(13) Uani 1 1 d . . .
H12A H 0.9249 0.4682 0.4137 0.056 Uiso 1 1 calc R . .
H12B H 0.9782 0.5915 0.4199 0.056 Uiso 1 1 calc R . .
H12C H 1.0119 0.4452 0.4384 0.056 Uiso 1 1 calc R . .
C13 C 1.0205(3) 0.5181(5) 0.3084(3) 0.0343(13) Uani 1 1 d . . .
H13A H 1.0064 0.5029 0.2560 0.051 Uiso 1 1 calc R . .
H13B H 1.0642 0.4648 0.3363 0.051 Uiso 1 1 calc R . .
H13C H 1.0319 0.6122 0.3195 0.051 Uiso 1 1 calc R . .
O2 O 0.70782(19) 0.0148(3) 0.3006(2) 0.0403(10) Uani 1 1 d . . .
C21 C 0.7332(3) -0.0957(5) 0.3303(3) 0.0297(12) Uani 1 1 d . . .
H21 H 0.7802 -0.0970 0.3698 0.036 Uiso 1 1 calc R . .
N21 N 0.6966(2) -0.2120(4) 0.3084(2) 0.0234(9) Uani 1 1 d . . .
C22 C 0.6245(3) -0.2165(5) 0.2465(3) 0.0384(14) Uani 1 1 d . . .
H22A H 0.6092 -0.1264 0.2287 0.058 Uiso 1 1 calc R . .
H22B H 0.5879 -0.2560 0.2625 0.058 Uiso 1 1 calc R . .
H22C H 0.6284 -0.2703 0.2071 0.058 Uiso 1 1 calc R . .
C23 C 0.7284(3) -0.3388(5) 0.3456(3) 0.0309(12) Uani 1 1 d . . .
H23A H 0.7746 -0.3209 0.3877 0.046 Uiso 1 1 calc R . .
H23B H 0.7383 -0.3975 0.3113 0.046 Uiso 1 1 calc R . .
H23C H 0.6932 -0.3816 0.3624 0.046 Uiso 1 1 calc R . .
O3 O 0.7256(2) 0.2877(4) 0.35645(18) 0.0378(9) Uani 1 1 d . . .
C31A C 0.7078(11) 0.305(2) 0.4141(10) 0.033(5) Uani 0.281(7) 1 d P A 1
H31A H 0.6603 0.2835 0.4126 0.039 Uiso 0.281(7) 1 calc PR A 1
C31B C 0.7712(4) 0.3455(7) 0.4133(4) 0.0229(16) Uani 0.719(7) 1 d P A 2
H31B H 0.8140 0.3839 0.4104 0.027 Uiso 0.719(7) 1 calc PR A 2
N31 N 0.7632(2) 0.3560(4) 0.4762(2) 0.0307(10) Uani 1 1 d . . .
C32A C 0.7591(15) 0.352(3) 0.5475(14) 0.066(8) Uiso 0.281(7) 1 d P A 1
H32A H 0.7257 0.4216 0.5503 0.098 Uiso 0.281(7) 1 calc PR A 1
H32B H 0.8085 0.3659 0.5857 0.098 Uiso 0.281(7) 1 calc PR A 1
H32C H 0.7403 0.2652 0.5545 0.098 Uiso 0.281(7) 1 calc PR A 1
C33A C 0.8328(11) 0.402(2) 0.4762(11) 0.039(5) Uani 0.281(7) 1 d P A 1
H33A H 0.8716 0.3376 0.5013 0.058 Uiso 0.281(7) 1 calc PR A 1
H33B H 0.8455 0.4877 0.5017 0.058 Uiso 0.281(7) 1 calc PR A 1
H33C H 0.8283 0.4132 0.4257 0.058 Uiso 0.281(7) 1 calc PR A 1
C32B C 0.6963(7) 0.3010(13) 0.4840(7) 0.104(5) Uiso 0.719(7) 1 d P A 2
H32D H 0.6534 0.3100 0.4375 0.156 Uiso 0.719(7) 1 calc PR A 2
H32E H 0.6871 0.3498 0.5222 0.156 Uiso 0.719(7) 1 calc PR A 2
H32F H 0.7043 0.2071 0.4975 0.156 Uiso 0.719(7) 1 calc PR A 2
C33B C 0.8139(4) 0.4321(8) 0.5395(4) 0.0344(19) Uani 0.719(7) 1 d P A 2
H33D H 0.8499 0.3717 0.5740 0.052 Uiso 0.719(7) 1 calc PR A 2
H33E H 0.7856 0.4764 0.5639 0.052 Uiso 0.719(7) 1 calc PR A 2
H33F H 0.8399 0.4986 0.5226 0.052 Uiso 0.719(7) 1 calc PR A 2
O4 O 0.29202(19) 0.1583(3) 0.33498(18) 0.0309(8) Uani 1 1 d . . .
C41 C 0.3330(3) 0.1223(5) 0.3993(3) 0.0290(11) Uani 1 1 d . A .
H41 H 0.3778 0.0787 0.4056 0.035 Uiso 1 1 calc R . .
N41 N 0.3190(3) 0.1399(5) 0.4589(2) 0.0395(12) Uani 1 1 d . . .
C42A C 0.2635(7) 0.2454(14) 0.4612(7) 0.003(3) Uiso 0.281(7) 1 d P A 1
H42A H 0.2898 0.3279 0.4816 0.004 Uiso 0.281(7) 1 calc PR A 1
H42B H 0.2383 0.2138 0.4919 0.004 Uiso 0.281(7) 1 calc PR A 1
H42C H 0.2269 0.2617 0.4114 0.004 Uiso 0.281(7) 1 calc PR A 1
C42B C 0.2451(7) 0.1831(13) 0.4531(7) 0.077(4) Uiso 0.719(7) 1 d P A 2
H42D H 0.2396 0.2785 0.4432 0.115 Uiso 0.719(7) 1 calc PR A 2
H42E H 0.2399 0.1644 0.4992 0.115 Uiso 0.719(7) 1 calc PR A 2
H42F H 0.2070 0.1351 0.4131 0.115 Uiso 0.719(7) 1 calc PR A 2
C43 C 0.3722(3) 0.0994(6) 0.5325(3) 0.0481(16) Uani 1 1 d . A .
H43A H 0.4161 0.0606 0.5286 0.072 Uiso 1 1 calc R . .
H43B H 0.3490 0.0337 0.5530 0.072 Uiso 1 1 calc R . .
H43C H 0.3866 0.1771 0.5646 0.072 Uiso 1 1 calc R . .
O5 O 0.13452(19) 0.2869(4) 0.26174(19) 0.0389(10) Uani 1 1 d . . .
C51 C 0.0728(3) 0.2450(5) 0.2165(3) 0.0306(12) Uani 1 1 d . . .
H51 H 0.0612 0.2581 0.1659 0.037 Uiso 1 1 calc R . .
N51 N 0.0227(2) 0.1832(4) 0.2357(2) 0.0287(10) Uani 1 1 d . . .
C52 C 0.0370(3) 0.1572(6) 0.3140(3) 0.0425(15) Uani 1 1 d . . .
H52A H 0.0429 0.0617 0.3235 0.064 Uiso 1 1 calc R . .
H52B H -0.0047 0.1897 0.3245 0.064 Uiso 1 1 calc R . .
H52C H 0.0823 0.2031 0.3455 0.064 Uiso 1 1 calc R . .
C53 C -0.0465(3) 0.1338(6) 0.1796(3) 0.0507(16) Uani 1 1 d . . .
H53A H -0.0477 0.1538 0.1310 0.076 Uiso 1 1 calc R . .
H53B H -0.0885 0.1768 0.1854 0.076 Uiso 1 1 calc R . .
H53C H -0.0497 0.0377 0.1850 0.076 Uiso 1 1 calc R . .
O6 O 0.1955(3) 0.5610(5) 0.2826(2) 0.0595(13) Uani 1 1 d . . .
C61 C 0.1505(5) 0.6379(7) 0.2498(5) 0.077(3) Uani 1 1 d . A .
H61 H 0.1103 0.6018 0.2095 0.092 Uiso 1 1 calc R . .
N61 N 0.1457(3) 0.7679(4) 0.2591(3) 0.0481(14) Uani 1 1 d . . .
C62A C 0.1858(11) 0.889(2) 0.2890(11) 0.029(5) Uiso 0.281(7) 1 d P A 1
H62A H 0.2373 0.8679 0.3199 0.043 Uiso 0.281(7) 1 calc PR A 1
H62B H 0.1629 0.9344 0.3183 0.043 Uiso 0.281(7) 1 calc PR A 1
H62C H 0.1843 0.9471 0.2489 0.043 Uiso 0.281(7) 1 calc PR A 1
C62B C 0.2003(6) 0.8429(12) 0.3174(7) 0.071(3) Uiso 0.719(7) 1 d P A 2
H62D H 0.1804 0.8669 0.3537 0.106 Uiso 0.719(7) 1 calc PR A 2
H62E H 0.2126 0.9236 0.2972 0.106 Uiso 0.719(7) 1 calc PR A 2
H62F H 0.2449 0.7891 0.3407 0.106 Uiso 0.719(7) 1 calc PR A 2
C63 C 0.0723(5) 0.8306(10) 0.2114(5) 0.108(3) Uani 1 1 d . A .
H63A H 0.0412 0.7646 0.1766 0.163 Uiso 1 1 calc R . .
H63B H 0.0810 0.9055 0.1845 0.163 Uiso 1 1 calc R . .
H63C H 0.0472 0.8620 0.2423 0.163 Uiso 1 1 calc R . .

loop_
_atom_site_aniso_label
_atom_site_aniso_U_11
_atom_site_aniso_U_22
_atom_site_aniso_U_33
_atom_site_aniso_U_23
_atom_site_aniso_U_13
_atom_site_aniso_U_12
Pr1 0.0181(2) 0.01391(19) 0.0172(2) 0.000 -0.00293(14) 0.000
Pr2 0.0294(2) 0.0225(2) 0.0199(2) 0.000 0.01281(17) 0.000
Fe1 0.0136(4) 0.0159(4) 0.0118(4) 0.0008(4) 0.0025(4) 0.0005(4)
Fe2 0.0483(7) 0.0457(7) 0.0233(6) -0.0166(5) 0.0235(5) -0.0254(6)
C1 0.015(2) 0.019(2) 0.018(2) 0.0002(19) 0.0014(19) -0.0013(19)
N1 0.021(2) 0.024(2) 0.027(2) 0.0089(18) -0.0019(18) -0.0035(18)
C2 0.020(2) 0.020(2) 0.018(2) 0.0007(19) 0.0061(19) 0.002(2)
N2 0.031(2) 0.030(2) 0.034(2) -0.003(2) 0.014(2) -0.007(2)
C3 0.021(2) 0.018(2) 0.022(3) 0.003(2) 0.007(2) -0.0012(19)
N3 0.041(3) 0.031(2) 0.035(3) -0.004(2) 0.022(2) 0.002(2)
C4 0.053(4) 0.041(3) 0.030(3) -0.012(3) 0.031(3) -0.018(3)
N4 0.051(3) 0.039(3) 0.027(3) -0.007(2) 0.019(2) -0.015(2)
C5 0.062(4) 0.054(4) 0.031(3) -0.018(3) 0.024(3) -0.033(3)
N5 0.082(4) 0.098(5) 0.041(3) -0.021(3) 0.043(3) -0.040(4)
C6 0.059(4) 0.055(4) 0.041(4) -0.018(3) 0.034(3) -0.032(4)
N6 0.088(5) 0.048(4) 0.085(5) -0.020(3) 0.055(4) -0.025(3)
O1 0.0204(17) 0.0169(16) 0.0229(17) -0.0001(13) 0.0058(14) -0.0041(13)
C11 0.028(3) 0.014(2) 0.022(2) -0.001(2) 0.009(2) 0.001(2)
N11 0.021(2) 0.021(2) 0.028(2) -0.0006(17) 0.0120(18) 0.0000(17)
C12 0.026(3) 0.051(4) 0.031(3) -0.010(3) 0.008(2) -0.010(3)
C13 0.025(3) 0.033(3) 0.051(4) -0.001(3) 0.021(3) -0.002(2)
O2 0.028(2) 0.0193(19) 0.060(3) 0.0146(18) 0.0027(18) -0.0050(16)
C21 0.025(3) 0.028(3) 0.033(3) 0.002(2) 0.008(2) -0.005(2)
N21 0.020(2) 0.019(2) 0.026(2) 0.0032(17) 0.0033(17) -0.0030(17)
C22 0.030(3) 0.027(3) 0.041(3) 0.001(3) -0.005(2) -0.004(2)
C23 0.034(3) 0.021(3) 0.033(3) 0.004(2) 0.009(2) 0.001(2)
O3 0.055(2) 0.040(2) 0.0180(18) -0.0069(16) 0.0142(18) -0.0191(19)
C31A 0.031(11) 0.049(13) 0.021(10) -0.005(9) 0.013(8) -0.003(9)
C31B 0.019(4) 0.028(4) 0.021(4) 0.001(3) 0.007(3) -0.003(3)
N31 0.027(2) 0.046(3) 0.019(2) -0.006(2) 0.0089(19) -0.014(2)
C33A 0.048(13) 0.036(12) 0.030(11) -0.007(9) 0.014(10) -0.010(10)
C33B 0.036(4) 0.039(5) 0.025(4) -0.009(3) 0.009(3) -0.009(4)
O4 0.036(2) 0.031(2) 0.0211(19) 0.0037(15) 0.0062(16) -0.0038(16)
C41 0.033(3) 0.030(3) 0.027(3) 0.003(2) 0.014(2) 0.000(2)
N41 0.037(3) 0.060(3) 0.023(2) 0.009(2) 0.014(2) 0.013(2)
C43 0.047(4) 0.068(4) 0.025(3) 0.009(3) 0.011(3) 0.001(3)
O5 0.024(2) 0.065(3) 0.031(2) 0.0026(19) 0.0136(17) 0.0009(19)
C51 0.034(3) 0.033(3) 0.030(3) 0.005(2) 0.018(2) 0.009(2)
N51 0.039(3) 0.025(2) 0.027(2) 0.0023(18) 0.018(2) -0.002(2)
C52 0.061(4) 0.039(3) 0.039(3) 0.009(3) 0.032(3) 0.001(3)
C53 0.057(4) 0.050(4) 0.050(4) -0.011(3) 0.027(3) -0.019(3)
O6 0.087(4) 0.055(3) 0.041(3) 0.008(2) 0.029(2) 0.041(3)
C61 0.128(8) 0.044(4) 0.111(7) 0.001(5) 0.104(7) 0.004(5)
N61 0.078(4) 0.020(3) 0.071(4) -0.005(2) 0.056(3) 0.003(3)
C63 0.131(9) 0.117(8) 0.085(7) 0.020(6) 0.051(7) 0.024(7)

loop_
_atom_type_symbol
_atom_type_description
_atom_type_scat_dispersion_real
_atom_type_scat_dispersion_imag
_atom_type_scat_source
C C 0.0033 0.0016 'International Tables Vol C Tables 4.2.6.8 and 6.1.1.4'
H H 0.0000 0.0000 'International Tables Vol C Tables 4.2.6.8 and 6.1.1.4'
N N 0.0061 0.0033 'International Tables Vol C Tables 4.2.6.8 and 6.1.1.4'
O O 0.0106 0.0060 'International Tables Vol C Tables 4.2.6.8 and 6.1.1.4'
Fe Fe 0.3463 0.8444 'International Tables Vol C Tables 4.2.6.8 and 6.1.1.4'
Pr Pr -0.2180 2.8214 'International Tables Vol C Tables 4.2.6.8 and 6.1.1.4'

loop_
_geom_angle_atom_site_label_1
_geom_angle_atom_site_label_2
_geom_angle_atom_site_label_3
_geom_angle
_geom_angle_site_symmetry_1
_geom_angle_site_symmetry_3
_geom_angle_publ_flag
O2 Pr1 O2 77.00(19) 2_655 . ?
O2 Pr1 O3 72.68(13) 2_655 2_655 ?
O2 Pr1 O3 144.49(13) . 2_655 ?
O2 Pr1 O3 144.49(13) 2_655 . ?
O2 Pr1 O3 72.68(13) . . ?
O3 Pr1 O3 141.48(17) 2_655 . ?
O2 Pr1 O1 115.32(11) 2_655 . ?
O2 Pr1 O1 139.03(11) . . ?
O3 Pr1 O1 72.52(11) 2_655 . ?
O3 Pr1 O1 78.57(11) . . ?
O2 Pr1 O1 139.03(11) 2_655 2_655 ?
O2 Pr1 O1 115.31(11) . 2_655 ?
O3 Pr1 O1 78.57(11) 2_655 2_655 ?
O3 Pr1 O1 72.52(11) . 2_655 ?
O1 Pr1 O1 81.85(14) . 2_655 ?
O2 Pr1 N1 74.71(12) 2_655 2_655 ?
O2 Pr1 N1 75.18(13) . 2_655 ?
O3 Pr1 N1 79.32(13) 2_655 2_655 ?
O3 Pr1 N1 113.84(12) . 2_655 ?
O1 Pr1 N1 144.58(11) . 2_655 ?
O1 Pr1 N1 71.74(11) 2_655 2_655 ?
O2 Pr1 N1 75.18(13) 2_655 . ?
O2 Pr1 N1 74.71(12) . . ?
O3 Pr1 N1 113.84(12) 2_655 . ?
O3 Pr1 N1 79.32(13) . . ?
O1 Pr1 N1 71.74(11) . . ?
O1 Pr1 N1 144.58(11) 2_655 . ?
N1 Pr1 N1 141.23(17) 2_655 . ?
O5 Pr2 O5 147.53(19) 2 . ?
O5 Pr2 O4 77.72(12) 2 2 ?
O5 Pr2 O4 76.86(12) . 2 ?
O5 Pr2 O4 76.86(12) 2 . ?
O5 Pr2 O4 77.72(12) . . ?
O4 Pr2 O4 76.24(16) 2 . ?
O5 Pr2 O6 72.95(15) 2 2 ?
O5 Pr2 O6 138.66(15) . 2 ?
O4 Pr2 O6 122.18(13) 2 2 ?
O4 Pr2 O6 139.01(14) . 2 ?
O5 Pr2 O6 138.66(15) 2 . ?
O5 Pr2 O6 72.95(15) . . ?
O4 Pr2 O6 139.01(14) 2 . ?
O4 Pr2 O6 122.18(13) . . ?
O6 Pr2 O6 70.2(2) 2 . ?
O5 Pr2 N4 80.42(13) 2 . ?
O5 Pr2 N4 109.82(13) . . ?
O4 Pr2 N4 144.01(13) 2 . ?
O4 Pr2 N4 71.14(13) . . ?
O6 Pr2 N4 76.99(14) 2 . ?
O6 Pr2 N4 73.73(15) . . ?
O5 Pr2 N4 109.82(13) 2 2 ?
O5 Pr2 N4 80.42(13) . 2 ?
O4 Pr2 N4 71.14(13) 2 2 ?
O4 Pr2 N4 144.01(13) . 2 ?
O6 Pr2 N4 73.73(15) 2 2 ?
O6 Pr2 N4 76.99(14) . 2 ?
N4 Pr2 N4 144.0(2) . 2 ?
C1 Fe1 C1 180.0(2) 3_756 . ?
C1 Fe1 C2 89.05(18) 3_756 . ?
C1 Fe1 C2 90.95(18) . . ?
C1 Fe1 C2 90.95(18) 3_756 3_756 ?
C1 Fe1 C2 89.05(18) . 3_756 ?
C2 Fe1 C2 180.0(3) . 3_756 ?
C1 Fe1 C3 89.43(19) 3_756 3_756 ?
C1 Fe1 C3 90.57(19) . 3_756 ?
C2 Fe1 C3 90.74(18) . 3_756 ?
C2 Fe1 C3 89.26(18) 3_756 3_756 ?
C1 Fe1 C3 90.57(19) 3_756 . ?
C1 Fe1 C3 89.43(19) . . ?
C2 Fe1 C3 89.26(18) . . ?
C2 Fe1 C3 90.74(18) 3_756 . ?
C3 Fe1 C3 180.00(18) 3_756 . ?
C4 Fe2 C4 180.000(1) . 3_666 ?
C4 Fe2 C6 89.9(3) . . ?
C4 Fe2 C6 90.1(3) 3_666 . ?
C4 Fe2 C6 90.1(3) . 3_666 ?
C4 Fe2 C6 89.9(3) 3_666 3_666 ?
C6 Fe2 C6 180.0(4) . 3_666 ?
C4 Fe2 C5 90.8(2) . 3_666 ?
C4 Fe2 C5 89.2(2) 3_666 3_666 ?
C6 Fe2 C5 90.0(2) . 3_666 ?
C6 Fe2 C5 90.0(3) 3_666 3_666 ?
C4 Fe2 C5 89.2(2) . . ?
C4 Fe2 C5 90.8(2) 3_666 . ?
C6 Fe2 C5 90.0(3) . . ?
C6 Fe2 C5 90.0(3) 3_666 . ?
C5 Fe2 C5 180.000(1) 3_666 . ?
N1 C1 Fe1 178.7(4) . . ?
C1 N1 Pr1 173.7(4) . . ?
N2 C2 Fe1 179.3(4) . . ?
N3 C3 Fe1 179.6(5) . . ?
N4 C4 Fe2 178.0(5) . . ?
C4 N4 Pr2 160.1(4) . . ?
N5 C5 Fe2 179.1(7) . . ?
N6 C6 Fe2 178.2(6) . . ?
C11 O1 Pr1 132.7(3) . . ?
O1 C11 N11 124.2(4) . . ?
O1 C11 H11 117.9 . . ?
N11 C11 H11 117.9 . . ?
C11 N11 C12 121.6(4) . . ?
C11 N11 C13 121.2(4) . . ?
C12 N11 C13 117.1(4) . . ?
N11 C12 H12A 109.5 . . ?
N11 C12 H12B 109.5 . . ?
H12A C12 H12B 109.5 . . ?
N11 C12 H12C 109.5 . . ?
H12A C12 H12C 109.5 . . ?
H12B C12 H12C 109.5 . . ?
N11 C13 H13A 109.5 . . ?
N11 C13 H13B 109.5 . . ?
H13A C13 H13B 109.5 . . ?
N11 C13 H13C 109.5 . . ?
H13A C13 H13C 109.5 . . ?
H13B C13 H13C 109.5 . . ?
C21 O2 Pr1 138.0(3) . . ?
O2 C21 N21 123.3(5) . . ?
O2 C21 H21 118.3 . . ?
N21 C21 H21 118.3 . . ?
C21 N21 C22 120.8(4) . . ?
C21 N21 C23 121.3(4) . . ?
C22 N21 C23 117.9(4) . . ?
N21 C22 H22A 109.5 . . ?
N21 C22 H22B 109.5 . . ?
H22A C22 H22B 109.5 . . ?
N21 C22 H22C 109.5 . . ?
H22A C22 H22C 109.5 . . ?
H22B C22 H22C 109.5 . . ?
N21 C23 H23A 109.5 . . ?
N21 C23 H23B 109.5 . . ?
H23A C23 H23B 109.5 . . ?
N21 C23 H23C 109.5 . . ?
H23A C23 H23C 109.5 . . ?
H23B C23 H23C 109.5 . . ?
C31B O3 Pr1 126.9(4) . . ?
C31A O3 Pr1 167.8(9) . . ?
O3 C31A N31 115.7(14) . . ?
O3 C31A H31A 122.1 . . ?
N31 C31A H31A 122.1 . . ?
O3 C31B N31 124.7(6) . . ?
O3 C31B H31B 117.7 . . ?
N31 C31B H31B 117.7 . . ?
C31A N31 C33A 122.2(11) . . ?
C31A N31 C32A 122.2(13) . . ?
C33A N31 C32A 115.2(14) . . ?
C31B N31 C33B 123.6(5) . . ?
C31B N31 C32B 120.5(7) . . ?
C33B N31 C32B 115.6(7) . . ?
N31 C32A H32A 109.5 . . ?
N31 C32A H32B 109.5 . . ?
N31 C32A H32C 109.5 . . ?
N31 C33A H33A 109.5 . . ?
N31 C33A H33B 109.5 . . ?
N31 C33A H33C 109.5 . . ?
N31 C32B H32D 109.5 . . ?
N31 C32B H32E 109.5 . . ?
H32D C32B H32E 109.5 . . ?
N31 C32B H32F 109.5 . . ?
H32D C32B H32F 109.5 . . ?
H32E C32B H32F 109.5 . . ?
N31 C33B H33D 109.5 . . ?
N31 C33B H33E 109.5 . . ?
H33D C33B H33E 109.5 . . ?
N31 C33B H33F 109.5 . . ?
H33D C33B H33F 109.5 . . ?
H33E C33B H33F 109.5 . . ?
C41 O4 Pr2 144.1(3) . . ?
O4 C41 N41 126.1(5) . . ?
O4 C41 H41 117.0 . . ?
N41 C41 H41 117.0 . . ?
C41 N41 C42B 120.8(6) . . ?
C41 N41 C43 122.0(5) . . ?
C42B N41 C43 116.6(6) . . ?
C41 N41 C42A 121.1(6) . . ?
C43 N41 C42A 113.3(6) . . ?
N41 C42A H42A 109.5 . . ?
N41 C42A H42B 109.5 . . ?
N41 C42A H42C 109.5 . . ?
N41 C42B H42D 109.5 . . ?
N41 C42B H42E 109.5 . . ?
H42D C42B H42E 109.5 . . ?
N41 C42B H42F 109.5 . . ?
H42D C42B H42F 109.5 . . ?
H42E C42B H42F 109.5 . . ?
N41 C43 H43A 109.5 . . ?
N41 C43 H43B 109.5 . . ?
H43A C43 H43B 109.5 . . ?
N41 C43 H43C 109.5 . . ?
H43A C43 H43C 109.5 . . ?
H43B C43 H43C 109.5 . . ?
C51 O5 Pr2 133.4(3) . . ?
O5 C51 N51 124.1(5) . . ?
O5 C51 H51 118.0 . . ?
N51 C51 H51 118.0 . . ?
C51 N51 C53 120.6(4) . . ?
C51 N51 C52 121.3(5) . . ?
C53 N51 C52 118.1(4) . . ?
N51 C52 H52A 109.5 . . ?
N51 C52 H52B 109.5 . . ?
H52A C52 H52B 109.5 . . ?
N51 C52 H52C 109.5 . . ?
H52A C52 H52C 109.5 . . ?
H52B C52 H52C 109.5 . . ?
N51 C53 H53A 109.5 . . ?
N51 C53 H53B 109.5 . . ?
H53A C53 H53B 109.5 . . ?
N51 C53 H53C 109.5 . . ?
H53A C53 H53C 109.5 . . ?
H53B C53 H53C 109.5 . . ?
C61 O6 Pr2 135.1(5) . . ?
O6 C61 N61 131.2(10) . . ?
O6 C61 H61 114.4 . . ?
N61 C61 H61 114.4 . . ?
C61 N61 C62B 123.8(8) . . ?
C61 N61 C62A 146.1(10) . . ?
C61 N61 C63 115.1(7) . . ?
C62B N61 C63 120.4(7) . . ?
C62A N61 C63 97.7(10) . . ?
N61 C62A H62A 109.5 . . ?
N61 C62A H62B 109.5 . . ?
N61 C62A H62C 109.5 . . ?
N61 C62B H62D 109.5 . . ?
N61 C62B H62E 109.5 . . ?
H62D C62B H62E 109.5 . . ?
N61 C62B H62F 109.5 . . ?
H62D C62B H62F 109.5 . . ?
H62E C62B H62F 109.5 . . ?
N61 C63 H63A 109.5 . . ?
N61 C63 H63B 109.5 . . ?
H63A C63 H63B 109.5 . . ?
N61 C63 H63C 109.5 . . ?
H63A C63 H63C 109.5 . . ?
H63B C63 H63C 109.5 . . ?

loop_
_geom_bond_atom_site_label_1
_geom_bond_atom_site_label_2
_geom_bond_distance
_geom_bond_site_symmetry_2
_geom_bond_publ_flag
Pr1 O2 2.418(3) 2_655 ?
Pr1 O2 2.418(3) . ?
Pr1 O3 2.438(3) 2_655 ?
Pr1 O3 2.438(3) . ?
Pr1 O1 2.458(3) . ?
Pr1 O1 2.458(3) 2_655 ?
Pr1 N1 2.626(4) 2_655 ?
Pr1 N1 2.626(4) . ?
Pr2 O5 2.424(3) 2 ?
Pr2 O5 2.424(3) . ?
Pr2 O4 2.477(3) 2 ?
Pr2 O4 2.477(3) . ?
Pr2 O6 2.482(4) 2 ?
Pr2 O6 2.482(4) . ?
Pr2 N4 2.540(5) . ?
Pr2 N4 2.540(5) 2 ?
Fe1 C1 1.946(4) 3_756 ?
Fe1 C1 1.946(4) . ?
Fe1 C2 1.955(5) . ?
Fe1 C2 1.955(5) 3_756 ?
Fe1 C3 1.961(5) 3_756 ?
Fe1 C3 1.961(5) . ?
Fe2 C4 1.920(6) . ?
Fe2 C4 1.920(6) 3_666 ?
Fe2 C6 1.952(7) . ?
Fe2 C6 1.952(7) 3_666 ?
Fe2 C5 1.953(5) 3_666 ?
Fe2 C5 1.953(5) . ?
C1 N1 1.148(5) . ?
C2 N2 1.150(6) . ?
C3 N3 1.149(6) . ?
C4 N4 1.155(7) . ?
C5 N5 1.150(7) . ?
C6 N6 1.145(8) . ?
O1 C11 1.250(5) . ?
C11 N11 1.309(6) . ?
C11 H11 0.9300 . ?
N11 C12 1.456(6) . ?
N11 C13 1.463(5) . ?
C12 H12A 0.9600 . ?
C12 H12B 0.9600 . ?
C12 H12C 0.9600 . ?
C13 H13A 0.9600 . ?
C13 H13B 0.9600 . ?
C13 H13C 0.9600 . ?
O2 C21 1.243(6) . ?
C21 N21 1.328(6) . ?
C21 H21 0.9300 . ?
N21 C22 1.437(6) . ?
N21 C23 1.457(6) . ?
C22 H22A 0.9600 . ?
C22 H22B 0.9600 . ?
C22 H22C 0.9600 . ?
C23 H23A 0.9600 . ?
C23 H23B 0.9600 . ?
C23 H23C 0.9600 . ?
O3 C31B 1.249(7) . ?
O3 C31A 1.309(17) . ?
C31A N31 1.356(18) . ?
C31A H31A 0.9300 . ?
C31B N31 1.299(7) . ?
C31B H31B 0.9300 . ?
N31 C33A 1.418(19) . ?
N31 C32A 1.42(2) . ?
N31 C33B 1.446(7) . ?
N31 C32B 1.463(13) . ?
C32A H32A 0.9600 . ?
C32A H32B 0.9600 . ?
C32A H32C 0.9600 . ?
C33A H33A 0.9600 . ?
C33A H33B 0.9600 . ?
C33A H33C 0.9600 . ?
C32B H32D 0.9600 . ?
C32B H32E 0.9600 . ?
C32B H32F 0.9600 . ?
C33B H33D 0.9600 . ?
C33B H33E 0.9600 . ?
C33B H33F 0.9600 . ?
O4 C41 1.241(6) . ?
C41 N41 1.303(6) . ?
C41 H41 0.9300 . ?
N41 C42B 1.449(12) . ?
N41 C43 1.451(7) . ?
N41 C42A 1.509(14) . ?
C42A H42A 0.9600 . ?
C42A H42B 0.9600 . ?
C42A H42C 0.9600 . ?
C42B H42D 0.9600 . ?
C42B H42E 0.9600 . ?
C42B H42F 0.9600 . ?
C43 H43A 0.9600 . ?
C43 H43B 0.9600 . ?
C43 H43C 0.9600 . ?
O5 C51 1.240(6) . ?
C51 N51 1.316(6) . ?
C51 H51 0.9300 . ?
N51 C53 1.436(7) . ?
N51 C52 1.462(6) . ?
C52 H52A 0.9600 . ?
C52 H52B 0.9600 . ?
C52 H52C 0.9600 . ?
C53 H53A 0.9600 . ?
C53 H53B 0.9600 . ?
C53 H53C 0.9600 . ?
O6 C61 1.141(9) . ?
C61 N61 1.306(8) . ?
C61 H61 0.9300 . ?
N61 C62B 1.415(12) . ?
N61 C62A 1.42(2) . ?
N61 C63 1.489(10) . ?
C62A H62A 0.9600 . ?
C62A H62B 0.9600 . ?
C62A H62C 0.9600 . ?
C62B H62D 0.9600 . ?
C62B H62E 0.9600 . ?
C62B H62F 0.9600 . ?
C63 H63A 0.9600 . ?
C63 H63B 0.9600 . ?
C63 H63C 0.9600 . ?
